data_7157112
loop_
_publ_author_name
'Zhou, Yuxuan'
'Ma, Fanghui'
'Lu, Ping'
'Wang, Yanguang'

_publ_section_title
;
 Preparation of spiro[imidazolidine-4,3'-indolin]-2'-imines via
 copper(i)-catalyzed formal [2 + 2 + 1] cycloaddition of
 3-diazoindolin-2-imines and triazines.
;
_journal_issue 39
_journal_name_full 'Organic &amp; biomolecular chemistry'
_journal_page_first 8849
_journal_page_last 8852
_journal_paper_doi 10.1039/c9ob01767d
_journal_volume 17
_journal_year 2019
_chemical_absolute_configuration unk
_chemical_formula_moiety 'C31 H28 F2 N4 O2 S, C4 H8 O2'
_chemical_formula_sum 'C35 H36 F2 N4 O4 S'
_chemical_formula_weight 646.74
_space_group_crystal_system monoclinic
_space_group_IT_number 4
_space_group_name_Hall 'P 2yb'
_space_group_name_H-M_alt 'P 1 21 1'
_symmetry_space_group_name_Hall 'P 2yb'
_symmetry_space_group_name_H-M 'P 1 21 1'
_atom_sites_solution_hydrogens geom
_atom_sites_solution_primary direct
_audit_creation_date 2017-04-17
_audit_creation_method
;
Olex2 1.2
(compiled 2017.03.28 svn.r3405 for OlexSys, GUI svn.r5335)
;
_audit_update_record
;
2018-01-29 deposited with the CCDC.    2019-09-23 downloaded from the CCDC.
;
_cell_angle_alpha 90
_cell_angle_beta 109.984(6)
_cell_angle_gamma 90
_cell_formula_units_Z 2
_cell_length_a 11.8960(7)
_cell_length_b 10.6048(5)
_cell_length_c 13.5243(8)
_cell_measurement_reflns_used 2193
_cell_measurement_temperature 125.3
_cell_measurement_theta_max 29.2662
_cell_measurement_theta_min 3.1991
_cell_volume 1603.42(17)
_computing_cell_refinement
;
CrysAlisPro, Agilent Technologies,
Version 1.171.35.11 (release 16-05-2011 CrysAlis171 .NET)
(compiled May 16 2011,17:55:39)
;
_computing_data_collection
;
CrysAlisPro, Agilent Technologies,
Version 1.171.35.11 (release 16-05-2011 CrysAlis171 .NET)
(compiled May 16 2011,17:55:39)
;
_computing_data_reduction
;
CrysAlisPro, Agilent Technologies,
Version 1.171.35.11 (release 16-05-2011 CrysAlis171 .NET)
(compiled May 16 2011,17:55:39)
;
_computing_molecular_graphics 'Olex2 (Dolomanov et al., 2009)'
_computing_publication_material 'Olex2 (Dolomanov et al., 2009)'
_computing_structure_refinement 'ShelXL (Sheldrick, 2015)'
_computing_structure_solution 'ShelXS (Sheldrick, 2008)'
_diffrn_ambient_temperature 125.3
_diffrn_detector_area_resol_mean 10.3592
_diffrn_measured_fraction_theta_full 0.995
_diffrn_measured_fraction_theta_max 0.995
_diffrn_measurement_details
;
#__ type_ start__ end____ width___ exp.time_
  1 omega  -80.00   15.00   1.0000    6.0000
omega____ theta____ kappa____ phi______ frames
    -      -11.4683  -38.0000  -30.0000 95

#__ type_ start__ end____ width___ exp.time_
  2 omega  -68.00   22.00   1.0000    6.0000
omega____ theta____ kappa____ phi______ frames
    -      -11.4683  -77.0000  -90.0000 90
;
_diffrn_measurement_device_type 'Xcalibur, Atlas, Gemini ultra'
_diffrn_measurement_method '\w scans'
_diffrn_orient_matrix_UB_11 0.0624346000
_diffrn_orient_matrix_UB_12 0.0017880000
_diffrn_orient_matrix_UB_13 0.0278798000
_diffrn_orient_matrix_UB_21 -0.0098953000
_diffrn_orient_matrix_UB_22 -0.0214621000
_diffrn_orient_matrix_UB_23 0.0460332000
_diffrn_orient_matrix_UB_31 0.0050938000
_diffrn_orient_matrix_UB_32 -0.0633409000
_diffrn_orient_matrix_UB_33 -0.0147986000
_diffrn_radiation_monochromator graphite
_diffrn_radiation_type MoK\a
_diffrn_radiation_wavelength 0.71073
_diffrn_reflns_av_R_equivalents 0.0404
_diffrn_reflns_av_unetI/netI 0.0617
_diffrn_reflns_Laue_measured_fraction_full 0.995
_diffrn_reflns_Laue_measured_fraction_max 0.995
_diffrn_reflns_limit_h_max 10
_diffrn_reflns_limit_h_min -14
_diffrn_reflns_limit_k_max 12
_diffrn_reflns_limit_k_min -8
_diffrn_reflns_limit_l_max 16
_diffrn_reflns_limit_l_min -16
_diffrn_reflns_number 6824
_diffrn_reflns_point_group_measured_fraction_full 0.746
_diffrn_reflns_point_group_measured_fraction_max 0.745
_diffrn_reflns_theta_full 25.242
_diffrn_reflns_theta_max 25.350
_diffrn_reflns_theta_min 3.206
_diffrn_source 'Enhance (Mo) X-ray Source'
_exptl_absorpt_coefficient_mu 0.158
_exptl_absorpt_correction_T_max 1.00000
_exptl_absorpt_correction_T_min 0.92078
_exptl_absorpt_correction_type multi-scan
_exptl_absorpt_process_details
;
CrysAlisPro, Agilent Technologies,
Version 1.171.35.11 (release 16-05-2011 CrysAlis171 .NET)
(compiled May 16 2011,17:55:39)
Empirical absorption correction using spherical harmonics,
 implemented in SCALE3 ABSPACK scaling algorithm.
;
_exptl_crystal_colour colourless
_exptl_crystal_colour_primary colourless
_exptl_crystal_density_diffrn 1.340
_exptl_crystal_description needle
_exptl_crystal_F_000 680
_exptl_crystal_size_max 0.43
_exptl_crystal_size_mid 0.28
_exptl_crystal_size_min 0.25
_refine_diff_density_max 0.243
_refine_diff_density_min -0.356
_refine_diff_density_rms 0.055
_refine_ls_abs_structure_details
;
 Classical Flack method preferred over Parsons because s.u. lower.
;
_refine_ls_abs_structure_Flack 0.02(12)
_refine_ls_extinction_method none
_refine_ls_goodness_of_fit_ref 1.038
_refine_ls_hydrogen_treatment constr
_refine_ls_matrix_type full
_refine_ls_number_parameters 419
_refine_ls_number_reflns 4376
_refine_ls_number_restraints 1
_refine_ls_restrained_S_all 1.038
_refine_ls_R_factor_all 0.0591
_refine_ls_R_factor_gt 0.0518
_refine_ls_shift/su_max 0.000
_refine_ls_shift/su_mean 0.000
_refine_ls_structure_factor_coef Fsqd
_refine_ls_weighting_details 'w=1/[\s^2^(Fo^2^)+(0.0810P)^2^] where P=(Fo^2^+2Fc^2^)/3'
_refine_ls_weighting_scheme calc
_refine_ls_wR_factor_gt 0.1269
_refine_ls_wR_factor_ref 0.1349
_reflns_Friedel_coverage 0.413
_reflns_Friedel_fraction_full 0.466
_reflns_Friedel_fraction_max 0.463
_reflns_number_gt 3903
_reflns_number_total 4376
_reflns_threshold_expression 'I > 2\s(I)'
_cod_data_source_file c9ob01767d2.cif
_cod_data_source_block 170417_zyx452086_13
_cod_depositor_comments 'Adding full bibliography for 7157112.cif.'
_cod_original_cell_volume 1603.44(16)
_cod_database_code 7157112
_shelx_shelxl_version_number 2016/6
_chemical_oxdiff_formula c53h36n2o2s1
_shelx_space_group_comment
;
The symmetry employed for this shelxl refinement is uniquely defined
by the following loop, which should always be used as a source of
symmetry information in preference to the above space-group names.
They are only intended as comments.
;
_shelx_estimated_absorpt_t_max 0.962
_shelx_estimated_absorpt_t_min 0.935
_reflns_odcompleteness_completeness 99.51
_reflns_odcompleteness_iscentric 1
_reflns_odcompleteness_theta 26.32
_olex2_refinement_description
;
1. Fixed Uiso
 At 1.2 times of:
  All C(H) groups, All C(H,H) groups
 At 1.5 times of:
  All C(H,H,H) groups
2.a Secondary CH2 refined with riding coordinates:
 C9(H9A,H9B), C10(H10A,H10B), C30(H30A,H30B), C34(H34A,H34B)
2.b Aromatic/amide H refined with riding coordinates:
 C1(H1), C2(H2), C3(H3), C4(H4), C12(H12), C13(H13), C15(H15), C16(H16),
 C18(H18), C19(H19), C21(H21), C22(H22), C24(H24), C25(H25), C27(H27), C28(H28)
2.c Idealised Me refined as rotating group:
 C29(H29A,H29B,H29C), C31(H31A,H31B,H31C), C32(H32A,H32B,H32C), C35(H35A,H35B,
 H35C)
;
_olex2_submission_special_instructions 'No special instructions were received'

loop_
_space_group_symop_operation_xyz
'x, y, z'
'-x, y+1/2, -z'

loop_
_atom_site_label
_atom_site_type_symbol
_atom_site_fract_x
_atom_site_fract_y
_atom_site_fract_z
_atom_site_U_iso_or_equiv
_atom_site_adp_type
_atom_site_occupancy
_atom_site_site_symmetry_order
_atom_site_calc_flag
_atom_site_refinement_flags_posn
S1 S 0.59106(9) 0.60383(10) 0.61832(8) 0.0226(3) Uani 1 1 d .
F1 F 0.3118(3) 0.9787(3) 0.8005(2) 0.0375(7) Uani 1 1 d .
F2 F 0.3734(2) 0.6077(3) -0.0414(2) 0.0379(7) Uani 1 1 d .
O1 O 0.5715(3) 0.7045(3) 0.6810(3) 0.0317(8) Uani 1 1 d .
O2 O 0.5693(3) 0.6291(3) 0.5091(2) 0.0292(8) Uani 1 1 d .
N1 N 0.3704(3) 0.3564(3) 0.6448(3) 0.0197(8) Uani 1 1 d .
N2 N 0.3022(3) 0.6334(3) 0.4921(3) 0.0205(8) Uani 1 1 d .
N3 N 0.2766(3) 0.5571(4) 0.3284(3) 0.0204(8) Uani 1 1 d .
N4 N 0.5277(3) 0.4778(4) 0.6422(3) 0.0231(9) Uani 1 1 d .
C1 C 0.0866(4) 0.4352(4) 0.4525(3) 0.0229(10) Uani 1 1 d .
H1 H 0.059148 0.492851 0.395477 0.027 Uiso 1 1 calc R
C2 C 0.0071(4) 0.3557(5) 0.4771(4) 0.0287(11) Uani 1 1 d .
H2 H -0.075589 0.358657 0.436182 0.034 Uiso 1 1 calc R
C3 C 0.0473(4) 0.2722(5) 0.5608(4) 0.0284(11) Uani 1 1 d .
H3 H -0.008711 0.219562 0.576901 0.034 Uiso 1 1 calc R
C4 C 0.1676(4) 0.2637(4) 0.6214(4) 0.0241(10) Uani 1 1 d .
H4 H 0.195228 0.205917 0.678319 0.029 Uiso 1 1 calc R
C5 C 0.2452(4) 0.3429(4) 0.5955(3) 0.0207(10) Uani 1 1 d .
C6 C 0.2063(4) 0.4286(4) 0.5126(3) 0.0205(10) Uani 1 1 d .
C7 C 0.3134(4) 0.4974(4) 0.5033(3) 0.0189(9) Uani 1 1 d .
C8 C 0.4150(4) 0.4495(4) 0.6021(3) 0.0196(9) Uani 1 1 d .
C9 C 0.2890(4) 0.6755(4) 0.3863(3) 0.0230(10) Uani 1 1 d .
H9A H 0.360358 0.722992 0.385556 0.028 Uiso 1 1 calc R
H9B H 0.217192 0.729115 0.356708 0.028 Uiso 1 1 calc R
C10 C 0.3402(4) 0.4602(4) 0.4041(3) 0.0222(10) Uani 1 1 d .
H10A H 0.427155 0.462429 0.416551 0.027 Uiso 1 1 calc R
H10B H 0.309077 0.374963 0.379566 0.027 Uiso 1 1 calc R
C11 C 0.2992(4) 0.7186(4) 0.5695(3) 0.0200(10) Uani 1 1 d .
C12 C 0.2856(4) 0.6811(5) 0.6639(4) 0.0245(10) Uani 1 1 d .
H12 H 0.272882 0.594602 0.674882 0.029 Uiso 1 1 calc R
C13 C 0.2902(4) 0.7673(5) 0.7409(4) 0.0273(11) Uani 1 1 d .
H13 H 0.282367 0.740880 0.805326 0.033 Uiso 1 1 calc R
C14 C 0.3062(4) 0.8924(5) 0.7232(4) 0.0265(11) Uani 1 1 d .
C15 C 0.3189(4) 0.9349(5) 0.6314(4) 0.0262(11) Uani 1 1 d .
H15 H 0.330171 1.021924 0.621067 0.031 Uiso 1 1 calc R
C16 C 0.3146(4) 0.8469(4) 0.5547(3) 0.0225(10) Uani 1 1 d .
H16 H 0.322297 0.874371 0.490495 0.027 Uiso 1 1 calc R
C17 C 0.2998(4) 0.5645(4) 0.2335(3) 0.0214(10) Uani 1 1 d .
C18 C 0.2504(4) 0.6634(5) 0.1651(4) 0.0264(11) Uani 1 1 d .
H18 H 0.199346 0.721703 0.182302 0.032 Uiso 1 1 calc R
C19 C 0.2740(4) 0.6790(5) 0.0719(4) 0.0296(11) Uani 1 1 d .
H19 H 0.241208 0.747932 0.026286 0.036 Uiso 1 1 calc R
C20 C 0.3457(4) 0.5921(5) 0.0479(3) 0.0289(11) Uani 1 1 d .
C21 C 0.3908(4) 0.4892(5) 0.1103(4) 0.0285(11) Uani 1 1 d .
H21 H 0.437304 0.428256 0.090003 0.034 Uiso 1 1 calc R
C22 C 0.3673(4) 0.4754(5) 0.2039(3) 0.0261(10) Uani 1 1 d .
H22 H 0.397816 0.404372 0.247688 0.031 Uiso 1 1 calc R
C23 C 0.7418(4) 0.5576(4) 0.6748(4) 0.0236(10) Uani 1 1 d .
C24 C 0.7818(4) 0.4947(5) 0.7710(4) 0.0275(11) Uani 1 1 d .
H24 H 0.726389 0.470927 0.804157 0.033 Uiso 1 1 calc R
C25 C 0.9013(4) 0.4669(5) 0.8181(4) 0.0271(11) Uani 1 1 d .
H25 H 0.927598 0.424451 0.883933 0.032 Uiso 1 1 calc R
C26 C 0.9844(4) 0.5001(5) 0.7707(4) 0.0259(10) Uani 1 1 d .
C27 C 0.9435(4) 0.5643(5) 0.6755(4) 0.0304(11) Uani 1 1 d .
H27 H 0.998904 0.588184 0.642241 0.036 Uiso 1 1 calc R
C28 C 0.8240(4) 0.5940(5) 0.6281(3) 0.0269(10) Uani 1 1 d .
H28 H 0.798083 0.639337 0.563603 0.032 Uiso 1 1 calc R
C29 C 1.1138(4) 0.4658(5) 0.8216(4) 0.0367(12) Uani 1 1 d .
H29A H 1.140261 0.487897 0.896459 0.055 Uiso 1 1 calc GR
H29B H 1.161773 0.512027 0.787480 0.055 Uiso 1 1 calc GR
H29C H 1.123829 0.374912 0.814263 0.055 Uiso 1 1 calc GR
C30 C 0.4396(4) 0.2888(5) 0.7407(3) 0.0249(10) Uani 1 1 d .
H30A H 0.523099 0.278624 0.742676 0.030 Uiso 1 1 calc R
H30B H 0.405190 0.203673 0.740048 0.030 Uiso 1 1 calc R
C31 C 0.4392(5) 0.3594(6) 0.8386(4) 0.0360(13) Uani 1 1 d .
H31A H 0.470425 0.444812 0.838007 0.054 Uiso 1 1 calc GR
H31B H 0.489579 0.314653 0.901513 0.054 Uiso 1 1 calc GR
H31C H 0.357150 0.364281 0.839260 0.054 Uiso 1 1 calc GR
O3 O -0.0782(4) 0.6195(5) 0.1982(4) 0.0685(14) Uani 1 1 d .
O4 O -0.0968(3) 0.4581(4) 0.0874(3) 0.0450(10) Uani 1 1 d .
C32 C -0.2344(6) 0.6189(7) 0.0311(5) 0.0581(17) Uani 1 1 d .
H32A H -0.213317 0.638737 -0.031129 0.087 Uiso 1 1 calc GR
H32B H -0.262236 0.695616 0.056036 0.087 Uiso 1 1 calc GR
H32C H -0.298215 0.555536 0.012780 0.087 Uiso 1 1 calc GR
C33 C -0.1276(6) 0.5688(6) 0.1155(5) 0.0492(16) Uani 1 1 d .
C34 C 0.0054(5) 0.3977(7) 0.1660(4) 0.0498(16) Uani 1 1 d .
H34A H -0.021427 0.350593 0.217153 0.060 Uiso 1 1 calc R
H34B H 0.064048 0.462187 0.204754 0.060 Uiso 1 1 calc R
C35 C 0.0619(6) 0.3090(7) 0.1100(5) 0.0542(16) Uani 1 1 d .
H35A H 0.128038 0.263951 0.161753 0.081 Uiso 1 1 calc GR
H35B H 0.092506 0.357070 0.062711 0.081 Uiso 1 1 calc GR
H35C H 0.002102 0.248143 0.069026 0.081 Uiso 1 1 calc GR

loop_
_atom_site_aniso_label
_atom_site_aniso_U_11
_atom_site_aniso_U_22
_atom_site_aniso_U_33
_atom_site_aniso_U_23
_atom_site_aniso_U_13
_atom_site_aniso_U_12
S1 0.0231(5) 0.0150(5) 0.0305(6) 0.0005(5) 0.0101(4) -0.0022(5)
F1 0.0497(17) 0.0306(17) 0.0352(15) -0.0133(14) 0.0185(13) 0.0002(14)
F2 0.0487(17) 0.0441(18) 0.0259(13) 0.0059(15) 0.0190(12) 0.0028(17)
O1 0.0265(18) 0.0196(18) 0.051(2) -0.0028(16) 0.0160(16) -0.0014(15)
O2 0.0260(16) 0.028(2) 0.0340(18) 0.0039(15) 0.0105(13) -0.0043(15)
N1 0.0216(19) 0.0149(19) 0.0229(19) 0.0007(17) 0.0080(15) -0.0015(16)
N2 0.029(2) 0.011(2) 0.0227(18) -0.0024(15) 0.0111(15) 0.0015(16)
N3 0.0220(19) 0.0154(18) 0.0239(19) 0.0025(16) 0.0078(15) 0.0015(15)
N4 0.0244(19) 0.017(2) 0.027(2) 0.0025(18) 0.0079(16) 0.0009(17)
C1 0.027(2) 0.018(2) 0.023(2) -0.002(2) 0.0077(19) 0.000(2)
C2 0.024(2) 0.028(3) 0.033(3) 0.000(2) 0.009(2) 0.003(2)
C3 0.028(2) 0.023(3) 0.038(3) -0.007(2) 0.016(2) -0.005(2)
C4 0.031(2) 0.017(2) 0.028(2) -0.001(2) 0.014(2) -0.002(2)
C5 0.024(2) 0.014(2) 0.025(2) -0.004(2) 0.0098(18) 0.0008(19)
C6 0.023(2) 0.015(2) 0.024(2) -0.0026(19) 0.0094(18) -0.0026(19)
C7 0.024(2) 0.012(2) 0.021(2) -0.0019(19) 0.0085(17) -0.0030(19)
C8 0.027(2) 0.012(2) 0.022(2) -0.0032(19) 0.0118(18) 0.0003(19)
C9 0.031(3) 0.016(2) 0.025(2) 0.002(2) 0.0132(19) 0.002(2)
C10 0.026(2) 0.016(2) 0.026(2) -0.002(2) 0.0102(18) -0.001(2)
C11 0.016(2) 0.017(2) 0.026(2) 0.0016(19) 0.0054(18) 0.0037(18)
C12 0.027(2) 0.017(2) 0.030(2) 0.001(2) 0.010(2) 0.003(2)
C13 0.031(3) 0.027(3) 0.024(2) 0.002(2) 0.010(2) 0.002(2)
C14 0.028(3) 0.020(3) 0.030(3) -0.007(2) 0.007(2) 0.002(2)
C15 0.025(2) 0.016(2) 0.037(3) -0.002(2) 0.010(2) 0.003(2)
C16 0.022(2) 0.019(2) 0.027(2) 0.003(2) 0.0094(19) 0.001(2)
C17 0.022(2) 0.017(2) 0.024(2) -0.0012(19) 0.0074(18) -0.0039(19)
C18 0.028(2) 0.023(3) 0.028(2) -0.001(2) 0.008(2) 0.006(2)
C19 0.034(3) 0.025(3) 0.026(2) 0.001(2) 0.005(2) -0.002(2)
C20 0.034(2) 0.031(3) 0.023(2) -0.002(2) 0.0115(19) -0.004(2)
C21 0.030(2) 0.026(3) 0.032(3) -0.001(2) 0.014(2) 0.001(2)
C22 0.031(2) 0.020(2) 0.027(2) 0.001(2) 0.0089(19) 0.001(2)
C23 0.027(2) 0.015(2) 0.030(2) -0.003(2) 0.0113(19) -0.0052(19)
C24 0.023(2) 0.030(3) 0.029(2) -0.003(2) 0.0091(19) -0.003(2)
C25 0.030(2) 0.022(3) 0.027(2) 0.003(2) 0.0072(19) -0.004(2)
C26 0.025(2) 0.020(3) 0.031(2) -0.009(2) 0.0075(19) -0.003(2)
C27 0.029(3) 0.030(3) 0.035(3) -0.001(2) 0.013(2) -0.002(2)
C28 0.028(2) 0.024(3) 0.029(2) 0.001(2) 0.0097(18) -0.002(2)
C29 0.028(3) 0.035(3) 0.043(3) 0.002(3) 0.006(2) 0.004(2)
C30 0.028(2) 0.019(2) 0.027(2) 0.006(2) 0.0083(19) 0.000(2)
C31 0.036(3) 0.042(3) 0.027(3) 0.003(2) 0.007(2) 0.011(3)
O3 0.077(3) 0.063(3) 0.072(3) -0.035(3) 0.034(3) -0.016(3)
O4 0.055(2) 0.042(2) 0.043(2) -0.0102(19) 0.0225(18) -0.001(2)
C32 0.081(5) 0.046(4) 0.062(4) 0.002(3) 0.043(4) 0.010(4)
C33 0.059(4) 0.045(4) 0.057(4) -0.010(3) 0.038(3) -0.008(3)
C34 0.047(4) 0.064(5) 0.033(3) -0.001(3) 0.008(3) -0.006(3)
C35 0.057(4) 0.049(4) 0.050(4) 0.007(3) 0.009(3) 0.005(3)

loop_
_atom_type_symbol
_atom_type_description
_atom_type_scat_dispersion_real
_atom_type_scat_dispersion_imag
_atom_type_scat_source
C C 0.0033 0.0016 'International Tables Vol C Tables 4.2.6.8 and 6.1.1.4'
H H 0.0000 0.0000 'International Tables Vol C Tables 4.2.6.8 and 6.1.1.4'
F F 0.0171 0.0103 'International Tables Vol C Tables 4.2.6.8 and 6.1.1.4'
N N 0.0061 0.0033 'International Tables Vol C Tables 4.2.6.8 and 6.1.1.4'
O O 0.0106 0.0060 'International Tables Vol C Tables 4.2.6.8 and 6.1.1.4'
S S 0.1246 0.1234 'International Tables Vol C Tables 4.2.6.8 and 6.1.1.4'

loop_
_geom_angle_atom_site_label_1
_geom_angle_atom_site_label_2
_geom_angle_atom_site_label_3
_geom_angle
O1 S1 O2 117.5(2)
O1 S1 N4 108.5(2)
O1 S1 C23 107.4(2)
O2 S1 N4 115.3(2)
O2 S1 C23 107.2(2)
N4 S1 C23 99.1(2)
C5 N1 C30 123.4(4)
C8 N1 C5 112.2(3)
C8 N1 C30 123.8(4)
C7 N2 C9 112.5(3)
C11 N2 C7 126.3(4)
C11 N2 C9 121.2(4)
C9 N3 C10 107.2(3)
C17 N3 C9 115.3(4)
C17 N3 C10 117.5(4)
C8 N4 S1 126.3(3)
C2 C1 H1 120.7
C6 C1 H1 120.7
C6 C1 C2 118.5(4)
C1 C2 H2 119.7
C3 C2 C1 120.6(4)
C3 C2 H2 119.7
C2 C3 H3 119.3
C4 C3 C2 121.5(4)
C4 C3 H3 119.3
C3 C4 H4 121.5
C5 C4 C3 117.0(4)
C5 C4 H4 121.5
C4 C5 N1 129.0(4)
C4 C5 C6 122.3(4)
C6 C5 N1 108.7(4)
C1 C6 C5 120.0(4)
C1 C6 C7 131.0(4)
C5 C6 C7 108.9(4)
N2 C7 C6 116.0(4)
N2 C7 C8 115.7(3)
N2 C7 C10 101.7(3)
C6 C7 C8 101.6(3)
C6 C7 C10 112.5(3)
C10 C7 C8 109.6(3)
N1 C8 C7 107.8(3)
N4 C8 N1 119.6(4)
N4 C8 C7 132.4(4)
N2 C9 N3 102.7(3)
N2 C9 H9A 111.2
N2 C9 H9B 111.2
N3 C9 H9A 111.2
N3 C9 H9B 111.2
H9A C9 H9B 109.1
N3 C10 C7 102.6(4)
N3 C10 H10A 111.2
N3 C10 H10B 111.2
C7 C10 H10A 111.2
C7 C10 H10B 111.2
H10A C10 H10B 109.2
N2 C11 C12 122.9(4)
N2 C11 C16 119.1(4)
C16 C11 C12 118.0(4)
C11 C12 H12 119.4
C13 C12 C11 121.1(5)
C13 C12 H12 119.4
C12 C13 H13 120.6
C14 C13 C12 118.9(4)
C14 C13 H13 120.6
F1 C14 C15 118.4(4)
C13 C14 F1 119.0(4)
C13 C14 C15 122.6(4)
C14 C15 H15 121.1
C14 C15 C16 117.9(5)
C16 C15 H15 121.1
C11 C16 H16 119.2
C15 C16 C11 121.6(4)
C15 C16 H16 119.2
C18 C17 N3 118.7(4)
C22 C17 N3 122.7(4)
C22 C17 C18 118.5(4)
C17 C18 H18 119.2
C17 C18 C19 121.5(4)
C19 C18 H18 119.2
C18 C19 H19 121.0
C20 C19 C18 118.0(4)
C20 C19 H19 121.0
F2 C20 C19 119.1(4)
F2 C20 C21 118.5(4)
C19 C20 C21 122.3(4)
C20 C21 H21 120.5
C20 C21 C22 119.0(4)
C22 C21 H21 120.5
C17 C22 C21 120.4(4)
C17 C22 H22 119.8
C21 C22 H22 119.8
C24 C23 S1 120.7(3)
C28 C23 S1 119.8(4)
C28 C23 C24 119.3(4)
C23 C24 H24 119.9
C25 C24 C23 120.3(4)
C25 C24 H24 119.9
C24 C25 H25 119.5
C24 C25 C26 121.0(4)
C26 C25 H25 119.5
C25 C26 C29 120.3(4)
C27 C26 C25 118.1(4)
C27 C26 C29 121.6(4)
C26 C27 H27 119.3
C28 C27 C26 121.4(4)
C28 C27 H27 119.3
C23 C28 H28 120.0
C27 C28 C23 119.9(4)
C27 C28 H28 120.0
C26 C29 H29A 109.5
C26 C29 H29B 109.5
C26 C29 H29C 109.5
H29A C29 H29B 109.5
H29A C29 H29C 109.5
H29B C29 H29C 109.5
N1 C30 H30A 109.4
N1 C30 H30B 109.4
N1 C30 C31 111.2(4)
H30A C30 H30B 108.0
C31 C30 H30A 109.4
C31 C30 H30B 109.4
C30 C31 H31A 109.5
C30 C31 H31B 109.5
C30 C31 H31C 109.5
H31A C31 H31B 109.5
H31A C31 H31C 109.5
H31B C31 H31C 109.5
C33 O4 C34 115.0(5)
H32A C32 H32B 109.5
H32A C32 H32C 109.5
H32B C32 H32C 109.5
C33 C32 H32A 109.5
C33 C32 H32B 109.5
C33 C32 H32C 109.5
O3 C33 O4 124.7(6)
O3 C33 C32 125.0(6)
O4 C33 C32 110.2(5)
O4 C34 H34A 110.1
O4 C34 H34B 110.1
O4 C34 C35 108.2(5)
H34A C34 H34B 108.4
C35 C34 H34A 110.1
C35 C34 H34B 110.1
C34 C35 H35A 109.5
C34 C35 H35B 109.5
C34 C35 H35C 109.5
H35A C35 H35B 109.5
H35A C35 H35C 109.5
H35B C35 H35C 109.5

loop_
_geom_bond_atom_site_label_1
_geom_bond_atom_site_label_2
_geom_bond_distance
S1 O1 1.431(4)
S1 O2 1.436(3)
S1 N4 1.620(4)
S1 C23 1.762(5)
F1 C14 1.374(5)
F2 C20 1.366(5)
N1 C5 1.416(5)
N1 C8 1.342(6)
N1 C30 1.464(6)
N2 C7 1.451(6)
N2 C9 1.455(5)
N2 C11 1.392(6)
N3 C9 1.460(6)
N3 C10 1.465(6)
N3 C17 1.405(5)
N4 C8 1.298(5)
C1 H1 0.9500
C1 C2 1.389(7)
C1 C6 1.379(6)
C2 H2 0.9500
C2 C3 1.388(7)
C3 H3 0.9500
C3 C4 1.388(6)
C4 H4 0.9500
C4 C5 1.379(6)
C5 C6 1.393(6)
C6 C7 1.511(6)
C7 C8 1.549(6)
C7 C10 1.534(6)
C9 H9A 0.9900
C9 H9B 0.9900
C10 H10A 0.9900
C10 H10B 0.9900
C11 C12 1.398(6)
C11 C16 1.396(6)
C12 H12 0.9500
C12 C13 1.373(7)
C13 H13 0.9500
C13 C14 1.372(7)
C14 C15 1.376(7)
C15 H15 0.9500
C15 C16 1.383(7)
C16 H16 0.9500
C17 C18 1.389(6)
C17 C22 1.385(7)
C18 H18 0.9500
C18 C19 1.391(7)
C19 H19 0.9500
C19 C20 1.368(7)
C20 C21 1.372(7)
C21 H21 0.9500
C21 C22 1.395(6)
C22 H22 0.9500
C23 C24 1.393(7)
C23 C28 1.387(6)
C24 H24 0.9500
C24 C25 1.377(6)
C25 H25 0.9500
C25 C26 1.395(7)
C26 C27 1.389(7)
C26 C29 1.500(6)
C27 H27 0.9500
C27 C28 1.382(6)
C28 H28 0.9500
C29 H29A 0.9800
C29 H29B 0.9800
C29 H29C 0.9800
C30 H30A 0.9900
C30 H30B 0.9900
C30 C31 1.523(7)
C31 H31A 0.9800
C31 H31B 0.9800
C31 H31C 0.9800
O3 C33 1.199(7)
O4 C33 1.324(8)
O4 C34 1.461(7)
C32 H32A 0.9800
C32 H32B 0.9800
C32 H32C 0.9800
C32 C33 1.486(9)
C34 H34A 0.9900
C34 H34B 0.9900
C34 C35 1.503(9)
C35 H35A 0.9800
C35 H35B 0.9800
C35 H35C 0.9800
